data_4036441
loop_
_publ_author_name
'Baumann, Marcus'
'Baxendale, Ian R.'

_publ_section_title
;
 Batch and Flow Synthesis of Pyrrolo[1,2-a]-quinolines via an Allene-Based
 Reaction Cascade.
;
_journal_issue 21
_journal_name_full 'The Journal of organic chemistry'
_journal_page_first 10806
_journal_page_last 10816
_journal_paper_doi 10.1021/acs.joc.5b01982
_journal_volume 80
_journal_year 2015
_chemical_formula_moiety 'C19 H22 F2 N O3 P'
_chemical_formula_sum 'C19 H22 F2 N O3 P'
_chemical_formula_weight 381.35
_space_group_crystal_system monoclinic
_space_group_IT_number 14
_space_group_name_Hall '-P 2yn'
_space_group_name_H-M_alt 'P 1 21/n 1'
_atom_sites_solution_hydrogens difmap
_atom_sites_solution_primary direct
_atom_sites_solution_secondary difmap
_audit_creation_date 2015-02-17
_audit_creation_method
;
Olex2 1.2-beta
(compiled 2015.01.26 svn.r3150 for OlexSys, GUI svn.r4998)
;
_cell_angle_alpha 90.00
_cell_angle_beta 100.2909(17)
_cell_angle_gamma 90.00
_cell_formula_units_Z 4
_cell_length_a 8.01820(10)
_cell_length_b 14.4498(2)
_cell_length_c 16.8318(2)
_cell_measurement_reflns_used 9842
_cell_measurement_temperature 120.0
_cell_measurement_theta_max 31.51
_cell_measurement_theta_min 2.46
_cell_volume 1918.78(4)
_computing_cell_refinement 'SAINT v8.34A (Bruker, 2013)'
_computing_data_collection 'APEX2 v.2013.4_1 (Bruker, 2013)'
_computing_data_reduction 'SAINT v8.34A (Bruker, 2013)'
_computing_molecular_graphics 'Olex2 (Dolomanov et al., 2009)'
_computing_publication_material 'Olex2 (Dolomanov et al., 2009)'
_computing_structure_refinement 'XL (Sheldrick, 2008)'
_computing_structure_solution 'XS (Sheldrick, 2008)'
_diffrn_ambient_temperature 120.0
_diffrn_detector 'Bruker PHOTON 100 CMOS'
_diffrn_detector_type 'CMOS sensor'
_diffrn_measured_fraction_theta_full 1.000
_diffrn_measured_fraction_theta_max 1.000
_diffrn_measurement_device 'Bruker D8 Venture'
_diffrn_measurement_device_type D8Venture
_diffrn_measurement_method \w-scan
_diffrn_radiation_monochromator 'focusing mirrors'
_diffrn_radiation_probe x-ray
_diffrn_radiation_type MoK\a
_diffrn_radiation_wavelength 0.71073
_diffrn_reflns_av_R_equivalents 0.0319
_diffrn_reflns_av_unetI/netI 0.0194
_diffrn_reflns_limit_h_max 11
_diffrn_reflns_limit_h_min -11
_diffrn_reflns_limit_k_max 20
_diffrn_reflns_limit_k_min -20
_diffrn_reflns_limit_l_max 23
_diffrn_reflns_limit_l_min -23
_diffrn_reflns_number 41798
_diffrn_reflns_theta_full 30.00
_diffrn_reflns_theta_max 30.00
_diffrn_reflns_theta_min 2.46
_diffrn_source 'fine-focus sealed tube'
_diffrn_standards_number 0
_exptl_absorpt_coefficient_mu 0.180
_exptl_absorpt_correction_T_max 1.0000
_exptl_absorpt_correction_T_min 0.9702
_exptl_absorpt_correction_type multi-scan
_exptl_absorpt_process_details
;
SADABS-2014/4 (Bruker,2014/4) was used for absorption correction.
wR2(int) was 0.0743 before and 0.0439 after correction.
The Ratio of minimum to maximum transmission is 0.9702.
The \l/2 correction factor is 0.00150.
;
_exptl_crystal_colour 'clear colourless'
_exptl_crystal_colour_lustre clear
_exptl_crystal_colour_primary colourless
_exptl_crystal_density_diffrn 1.320
_exptl_crystal_density_method 'not measured'
_exptl_crystal_description irregular
_exptl_crystal_F_000 800
_exptl_crystal_size_max 0.33
_exptl_crystal_size_mid 0.3
_exptl_crystal_size_min 0.19
_refine_diff_density_max 0.704
_refine_diff_density_min -0.765
_refine_diff_density_rms 0.060
_refine_ls_extinction_method none
_refine_ls_goodness_of_fit_ref 1.062
_refine_ls_hydrogen_treatment mixed
_refine_ls_matrix_type full
_refine_ls_number_parameters 303
_refine_ls_number_reflns 5596
_refine_ls_number_restraints 1
_refine_ls_restrained_S_all 1.065
_refine_ls_R_factor_all 0.0527
_refine_ls_R_factor_gt 0.0440
_refine_ls_shift/su_max 0.001
_refine_ls_shift/su_mean 0.000
_refine_ls_structure_factor_coef Fsqd
_refine_ls_weighting_details 'calc w=1/[\s^2^(Fo^2^)+(0.0600P)^2^+1.2200P] where P=(Fo^2^+2Fc^2^)/3'
_refine_ls_weighting_scheme calc
_refine_ls_wR_factor_gt 0.1160
_refine_ls_wR_factor_ref 0.1220
_reflns_number_gt 4784
_reflns_number_total 5596
_reflns_threshold_expression >2sigma(I)
_cod_data_source_file jo5b01982_si_001.cif
_cod_data_source_block 15srv044
_cod_depositor_comments
;
The following automatic conversions were performed:

data item '_diffrn_radiation_probe' value 'X-ray' was changed to
'x-ray' in accordance with the
/home/saulius/struct/COD-crude-data/automatic-downloads/DataCite-retrospective/ACS/depositions/lib/dictionaries/cif_core.dic
dictionary named 'cif_core.dic' version 2.4.2 last updated on
2011-04-26.

Automatic conversion script
Id: cif_fix_values 6909 2019-04-08 15:41:33Z antanas 
;
_cod_database_code 4036441
_computing.bruker_data_scaling 'SADABS V2012/1 (Bruker AXS Inc.)'

_olex2_refinement_description
;
1. Fixed Uiso
 At 1.2 times of:
  All C(H,H) groups
 At 1.5 times of:
  All C(H,H,H) groups
2. Restrained distances
 C19A-C18A \\sim C19B-C18B
 with sigma of 0.005
3. Others
 Fixed Sof: C18A(0.5) H18A(0.5) H18B(0.5) C18B(0.5) H18C(0.5) H18D(0.5)
 C19B(0.5) H19A(0.5) H19B(0.5) H19C(0.5) C19A(0.5) H19D(0.5) H19E(0.5) H19F(0.5)
4.a Secondary CH2 refined with riding coordinates:
 C18A(H18A,H18B), C18B(H18C,H18D)
4.b Idealised Me refined as rotating group:
 C19B(H19A,H19B,H19C), C19A(H19D,H19E,H19F)
;

loop_
_space_group_symop_id
_space_group_symop_operation_xyz
1 'x, y, z'
2 '-x+1/2, y+1/2, -z+1/2'
3 '-x, -y, -z'
4 'x-1/2, -y-1/2, z-1/2'

loop_
_atom_site_label
_atom_site_type_symbol
_atom_site_fract_x
_atom_site_fract_y
_atom_site_fract_z
_atom_site_U_iso_or_equiv
_atom_site_adp_type
_atom_site_occupancy
_atom_site_calc_flag
_atom_site_disorder_assembly
_atom_site_disorder_group
_atom_site_refinement_flags_posn
P1 P 0.71587(4) 0.73580(2) 0.42745(2) 0.01527(9) Uani 1 d A . .
F1 F 0.13173(12) 1.00491(6) 0.40824(6) 0.0280(2) Uani 1 d . . .
F2 F 0.47309(13) 0.95200(7) 0.65981(5) 0.0311(2) Uani 1 d . . .
O1 O 0.75211(13) 0.82004(7) 0.38443(6) 0.0214(2) Uani 1 d . . .
O2 O 0.74712(13) 0.64207(7) 0.38465(6) 0.0206(2) Uani 1 d . . .
O3 O 0.82825(12) 0.72319(8) 0.51348(6) 0.0215(2) Uani 1 d . . .
N1 N 0.25377(14) 0.85145(8) 0.34145(7) 0.0160(2) Uani 1 d A . .
C1 C 0.50265(16) 0.73386(9) 0.44477(8) 0.0152(2) Uani 1 d . . .
C2 C 0.40592(17) 0.66094(10) 0.42674(8) 0.0180(3) Uani 1 d A . .
C3 C 0.30436(18) 0.59128(10) 0.40596(10) 0.0233(3) Uani 1 d . . .
C4 C 0.2765(2) 0.51663(13) 0.46463(13) 0.0357(4) Uani 1 d A . .
C5 C 0.2081(2) 0.58306(12) 0.32065(12) 0.0340(4) Uani 1 d A . .
C6 C 0.43343(16) 0.82147(9) 0.47413(8) 0.0148(2) Uani 1 d A . .
C7 C 0.31153(16) 0.87446(9) 0.42357(8) 0.0154(2) Uani 1 d . . .
C8 C 0.24675(17) 0.95224(10) 0.45652(8) 0.0188(3) Uani 1 d A . .
C9 C 0.29585(18) 0.97969(10) 0.53565(9) 0.0207(3) Uani 1 d . . .
C10 C 0.41921(18) 0.92650(10) 0.58232(8) 0.0205(3) Uani 1 d A . .
C11 C 0.48997(17) 0.84915(10) 0.55373(8) 0.0185(3) Uani 1 d . . .
C12 C 0.35423(17) 0.84278(10) 0.28320(8) 0.0186(3) Uani 1 d . . .
C13 C 0.25061(19) 0.82146(10) 0.21175(8) 0.0217(3) Uani 1 d A . .
C14 C 0.08196(18) 0.81694(11) 0.22688(9) 0.0232(3) Uani 1 d . . .
C15 C 0.08705(17) 0.83579(10) 0.30668(9) 0.0199(3) Uani 1 d A . .
C16 C 0.6928(2) 0.63339(12) 0.29762(9) 0.0277(3) Uani 1 d . . .
C17 C 0.6771(3) 0.53262(14) 0.27723(13) 0.0410(4) Uani 1 d . . .
C18A C 1.0093(4) 0.7514(3) 0.5222(2) 0.0235(8) Uiso 0.50 d A 1 D
H18A H 1.0222 0.8184 0.5339 0.028 Uiso 0.50 calc A 1 R
H18B H 1.0533 0.7379 0.4721 0.028 Uiso 0.50 calc A 1 R
C18B C 1.0126(5) 0.7262(3) 0.5164(2) 0.0295(9) Uiso 0.50 d A 2 D
H18C H 1.0427 0.7792 0.4844 0.035 Uiso 0.50 calc A 2 R
H18D H 1.0514 0.6685 0.4936 0.035 Uiso 0.50 calc A 2 R
C19B C 1.0954(6) 0.7364(4) 0.6037(3) 0.0514(11) Uiso 0.50 d A 2 D
H19A H 1.2156 0.7515 0.6069 0.077 Uiso 0.50 calc A 2 GR
H19B H 1.0848 0.6783 0.6323 0.077 Uiso 0.50 calc A 2 GR
H19C H 1.0395 0.7862 0.6285 0.077 Uiso 0.50 calc A 2 GR
C19A C 1.1041(4) 0.6941(3) 0.5929(2) 0.0292(6) Uiso 0.50 d A 1 D
H19D H 1.0719 0.6288 0.5852 0.044 Uiso 0.50 calc A 1 GR
H19E H 1.0744 0.7164 0.6436 0.044 Uiso 0.50 calc A 1 GR
H19F H 1.2266 0.7004 0.5952 0.044 Uiso 0.50 calc A 1 GR
H4A H 0.336(3) 0.5296(15) 0.5182(13) 0.036(6) Uiso 1 d . . .
H4B H 0.312(3) 0.4571(18) 0.4461(15) 0.049(7) Uiso 1 d . . .
H4C H 0.149(3) 0.5154(18) 0.4653(15) 0.054(7) Uiso 1 d . . .
H5A H 0.242(3) 0.5304(19) 0.2955(15) 0.053(7) Uiso 1 d . . .
H5B H 0.232(3) 0.6370(18) 0.2844(14) 0.047(7) Uiso 1 d . . .
H5C H 0.088(4) 0.5800(18) 0.3209(15) 0.059(8) Uiso 1 d . . .
H9 H 0.248(3) 1.0305(15) 0.5559(13) 0.034(5) Uiso 1 d . . .
H11 H 0.573(2) 0.8140(13) 0.5880(11) 0.023(5) Uiso 1 d . . .
H12 H 0.466(2) 0.8548(13) 0.2967(11) 0.018(4) Uiso 1 d . . .
H13 H 0.288(2) 0.8133(14) 0.1608(12) 0.027(5) Uiso 1 d . . .
H14 H -0.022(3) 0.8031(15) 0.1876(12) 0.032(5) Uiso 1 d . . .
H15 H 0.002(2) 0.8406(13) 0.3363(12) 0.025(5) Uiso 1 d . . .
H16A H 0.778(3) 0.6629(14) 0.2715(12) 0.032(5) Uiso 1 d . . .
H16B H 0.584(3) 0.6675(15) 0.2816(12) 0.031(5) Uiso 1 d . . .
H17A H 0.785(3) 0.5008(17) 0.2966(14) 0.044(6) Uiso 1 d . . .
H17B H 0.594(3) 0.5049(18) 0.3056(16) 0.054(7) Uiso 1 d . . .
H17C H 0.643(3) 0.5245(19) 0.2185(17) 0.060(8) Uiso 1 d . . .

loop_
_atom_site_aniso_label
_atom_site_aniso_U_11
_atom_site_aniso_U_22
_atom_site_aniso_U_33
_atom_site_aniso_U_23
_atom_site_aniso_U_13
_atom_site_aniso_U_12
P1 0.01362(16) 0.01576(16) 0.01638(16) 0.00000(11) 0.00251(11) 0.00058(11)
F1 0.0287(5) 0.0245(4) 0.0285(5) -0.0003(4) -0.0012(4) 0.0121(4)
F2 0.0418(6) 0.0347(5) 0.0154(4) -0.0077(4) 0.0014(4) 0.0011(4)
O1 0.0194(5) 0.0195(5) 0.0269(5) 0.0036(4) 0.0086(4) 0.0010(4)
O2 0.0226(5) 0.0188(5) 0.0203(5) -0.0024(4) 0.0037(4) 0.0036(4)
O3 0.0146(4) 0.0296(5) 0.0189(5) -0.0002(4) -0.0007(3) -0.0009(4)
N1 0.0145(5) 0.0188(5) 0.0142(5) 0.0008(4) 0.0012(4) 0.0011(4)
C1 0.0145(5) 0.0160(6) 0.0148(5) 0.0015(4) 0.0022(4) 0.0012(4)
C2 0.0165(6) 0.0186(6) 0.0183(6) 0.0031(5) 0.0019(4) 0.0028(5)
C3 0.0180(6) 0.0177(6) 0.0322(7) 0.0025(5) -0.0009(5) -0.0005(5)
C4 0.0308(9) 0.0251(8) 0.0497(11) 0.0109(7) 0.0030(8) -0.0067(6)
C5 0.0301(8) 0.0252(8) 0.0398(9) -0.0038(7) -0.0121(7) -0.0031(6)
C6 0.0144(5) 0.0151(5) 0.0152(5) 0.0008(4) 0.0039(4) -0.0011(4)
C7 0.0145(5) 0.0173(6) 0.0146(5) 0.0002(4) 0.0031(4) -0.0016(4)
C8 0.0175(6) 0.0181(6) 0.0207(6) 0.0021(5) 0.0034(5) 0.0027(5)
C9 0.0226(6) 0.0187(6) 0.0220(6) -0.0035(5) 0.0077(5) -0.0002(5)
C10 0.0253(7) 0.0230(7) 0.0138(6) -0.0034(5) 0.0049(5) -0.0044(5)
C11 0.0193(6) 0.0210(6) 0.0147(6) 0.0011(5) 0.0017(5) -0.0006(5)
C12 0.0178(6) 0.0209(6) 0.0175(6) 0.0016(5) 0.0041(5) 0.0008(5)
C13 0.0241(7) 0.0244(7) 0.0162(6) 0.0008(5) 0.0029(5) 0.0027(5)
C14 0.0200(6) 0.0263(7) 0.0209(6) -0.0016(5) -0.0031(5) 0.0029(5)
C15 0.0143(6) 0.0234(7) 0.0212(6) -0.0003(5) 0.0010(5) 0.0007(5)
C16 0.0314(8) 0.0311(8) 0.0208(7) -0.0056(6) 0.0053(6) 0.0012(6)
C17 0.0482(11) 0.0367(10) 0.0398(10) -0.0177(8) 0.0119(9) -0.0124(9)

loop_
_atom_type_symbol
_atom_type_description
_atom_type_scat_dispersion_real
_atom_type_scat_dispersion_imag
_atom_type_scat_source
C C 0.0033 0.0016 'International Tables Vol C Tables 4.2.6.8 and 6.1.1.4'
H H 0.0000 0.0000 'International Tables Vol C Tables 4.2.6.8 and 6.1.1.4'
F F 0.0171 0.0103 'International Tables Vol C Tables 4.2.6.8 and 6.1.1.4'
N N 0.0061 0.0033 'International Tables Vol C Tables 4.2.6.8 and 6.1.1.4'
O O 0.0106 0.0060 'International Tables Vol C Tables 4.2.6.8 and 6.1.1.4'
P P 0.1023 0.0942 'International Tables Vol C Tables 4.2.6.8 and 6.1.1.4'

loop_
_geom_angle_atom_site_label_1
_geom_angle_atom_site_label_2
_geom_angle_atom_site_label_3
_geom_angle
O1 P1 O2 115.12(6)
O1 P1 O3 114.69(6)
O1 P1 C1 111.86(6)
O2 P1 C1 107.24(6)
O3 P1 O2 102.10(6)
O3 P1 C1 104.81(6)
C16 O2 P1 119.38(9)
C18A O3 P1 116.53(14)
C18B O3 P1 115.73(15)
C18B O3 C18A 14.7(2)
C12 N1 C7 125.69(11)
C15 N1 C7 125.16(11)
C15 N1 C12 109.14(11)
C2 C1 P1 121.26(10)
C2 C1 C6 121.04(12)
C6 C1 P1 117.50(9)
C3 C2 C1 176.85(14)
C2 C3 C4 122.43(15)
C2 C3 C5 120.36(14)
C4 C3 C5 117.21(14)
C3 C4 H4A 111.6(14)
C3 C4 H4B 109.7(15)
C3 C4 H4C 106.6(15)
H4A C4 H4B 110.4(19)
H4A C4 H4C 108.9(19)
H4B C4 H4C 110(2)
C3 C5 H5A 110.8(16)
C3 C5 H5B 112.7(13)
C3 C5 H5C 109.9(16)
H5A C5 H5B 104(2)
H5A C5 H5C 110(2)
H5B C5 H5C 109(2)
C7 C6 C1 121.27(11)
C11 C6 C1 118.85(11)
C11 C6 C7 119.87(12)
C6 C7 N1 122.31(12)
C8 C7 N1 119.82(12)
C8 C7 C6 117.86(12)
F1 C8 C7 118.56(12)
F1 C8 C9 117.78(12)
C9 C8 C7 123.65(13)
C8 C9 C10 116.19(13)
C8 C9 H9 121.4(13)
C10 C9 H9 122.4(13)
F2 C10 C9 118.06(13)
F2 C10 C11 118.55(13)
C11 C10 C9 123.38(13)
C6 C11 H11 120.3(12)
C10 C11 C6 118.98(12)
C10 C11 H11 120.7(12)
N1 C12 H12 118.9(11)
C13 C12 N1 107.73(12)
C13 C12 H12 133.2(11)
C12 C13 C14 107.48(12)
C12 C13 H13 125.1(12)
C14 C13 H13 127.4(12)
C13 C14 H14 127.3(12)
C15 C14 C13 107.77(12)
C15 C14 H14 124.9(12)
N1 C15 H15 121.0(12)
C14 C15 N1 107.88(12)
C14 C15 H15 131.1(12)
O2 C16 C17 108.20(15)
O2 C16 H16A 107.9(12)
O2 C16 H16B 108.6(12)
C17 C16 H16A 111.0(12)
C17 C16 H16B 112.7(12)
H16A C16 H16B 108.3(17)
C16 C17 H17A 110.2(14)
C16 C17 H17B 108.9(15)
C16 C17 H17C 110.1(17)
H17A C17 H17B 107(2)
H17A C17 H17C 110(2)
H17B C17 H17C 110(2)
O3 C18A H18A 110.6
O3 C18A H18B 110.6
O3 C18A C19A 105.5(3)
H18A C18A H18B 108.8
C19A C18A H18A 110.6
C19A C18A H18B 110.6
O3 C18B H18C 110.2
O3 C18B H18D 110.2
O3 C18B C19B 107.5(3)
H18C C18B H18D 108.5
C19B C18B H18C 110.2
C19B C18B H18D 110.2
C18B C19B H19A 109.5
C18B C19B H19B 109.5
C18B C19B H19C 109.5
H19A C19B H19B 109.5
H19A C19B H19C 109.5
H19B C19B H19C 109.5

loop_
_geom_bond_atom_site_label_1
_geom_bond_atom_site_label_2
_geom_bond_distance
P1 O1 1.4716(10)
P1 O2 1.5751(10)
P1 O3 1.5734(10)
P1 C1 1.7852(13)
F1 C8 1.3499(16)
F2 C10 1.3499(15)
O2 C16 1.4570(18)
O3 C18A 1.489(4)
O3 C18B 1.471(4)
N1 C7 1.4167(16)
N1 C12 1.3813(17)
N1 C15 1.3789(17)
C1 C2 1.3115(19)
C1 C6 1.5010(18)
C2 C3 1.303(2)
C3 C4 1.506(2)
C3 C5 1.509(2)
C4 H4A 0.96(2)
C4 H4B 0.97(3)
C4 H4C 1.02(3)
C5 H5A 0.93(3)
C5 H5B 1.03(3)
C5 H5C 0.97(3)
C6 C7 1.4030(17)
C6 C11 1.3942(18)
C7 C8 1.3941(18)
C8 C9 1.3780(19)
C9 C10 1.382(2)
C9 H9 0.92(2)
C10 C11 1.378(2)
C11 H11 0.947(19)
C12 C13 1.3692(19)
C12 H12 0.904(18)
C13 C14 1.422(2)
C13 H13 0.96(2)
C14 C15 1.364(2)
C14 H14 0.99(2)
C15 H15 0.92(2)
C16 C17 1.496(3)
C16 H16A 0.98(2)
C16 H16B 1.00(2)
C17 H17A 0.98(2)
C17 H17B 0.98(3)
C17 H17C 0.98(3)
C18A H18A 0.9900
C18A H18B 0.9900
C18A C19A 1.536(4)
C18B H18C 0.9900
C18B H18D 0.9900
C18B C19B 1.508(4)
C19B H19A 0.9800
C19B H19B 0.9800
C19B H19C 0.9800
C19A H19D 0.9800
C19A H19E 0.9800
C19A H19F 0.9800

loop_
_geom_torsion_atom_site_label_1
_geom_torsion_atom_site_label_2
_geom_torsion_atom_site_label_3
_geom_torsion_atom_site_label_4
_geom_torsion
C2 C1 P1 O1 130.77(11)
C2 C1 P1 O2 3.65(13)
C2 C1 P1 O3 -104.36(12)
C2 C1 C6 C7 -66.79(17)
C2 C1 C6 C11 112.02(15)
C6 C1 P1 O1 -44.18(11)
C6 C1 P1 O2 -171.30(9)
C6 C1 P1 O3 80.69(10)
C6 C7 N1 C12 -58.14(19)
C6 C7 N1 C15 123.13(15)
C7 C6 C1 P1 108.17(12)
C8 C7 N1 C12 121.80(15)
C8 C7 N1 C15 -56.92(18)
C11 C6 C1 P1 -73.02(14)
C16 O2 P1 O1 -42.46(12)
C16 O2 P1 O3 -167.38(11)
C16 O2 P1 C1 82.72(11)
C18A O3 P1 O1 -38.2(2)
C18A O3 P1 O2 87.0(2)
C18A O3 P1 C1 -161.3(2)
C18B O3 P1 O1 -54.6(2)
C18B O3 P1 O2 70.7(2)
C18B O3 P1 C1 -177.6(2)
